data_7002895
loop_
_publ_author_name
'Zhang, Juwen'
'Yan, Pengfei'
'Li, Guangming'
'Hou, Guangfeng'
'Suda, Masayuki'
'Einaga, Yasuaki'

_publ_section_title
;
 Systematic investigation of an array of TCNQ lanthanide complexes:
 synthesis, structure and magnetic properties
;
_journal_issue 47
_journal_name_full 'Dalton Transactions'
_journal_page_first 10466
_journal_page_last 10473
_journal_paper_doi 10.1039/b909213g
_journal_year 2009
_chemical_formula_moiety
;
2(C24 H20 Er N8 O6), 2(C12 H4 N4), C H4 O, C H5 O, 2(H2 O)
;
_chemical_formula_sum 'C37 H30.5 Er N12 O8'
_chemical_formula_weight 938.49
_chemical_name_systematic
;
?
;
_space_group_IT_number 14
_symmetry_cell_setting monoclinic
_symmetry_space_group_name_Hall '-P 2yn'
_symmetry_space_group_name_H-M 'P 1 21/n 1'
_atom_sites_solution_hydrogens geom
_atom_sites_solution_primary direct
_atom_sites_solution_secondary difmap
_audit_creation_method SHELXL-97
_cell_angle_alpha 90.00
_cell_angle_beta 106.63(3)
_cell_angle_gamma 90.00
_cell_formula_units_Z 4
_cell_length_a 11.053(2)
_cell_length_b 25.483(5)
_cell_length_c 15.384(3)
_cell_measurement_reflns_used 30293
_cell_measurement_temperature 293(2)
_cell_measurement_theta_max 54.92
_cell_measurement_theta_min 5.98
_cell_volume 4151.9(15)
_computing_cell_refinement RAPID-AUTO
_computing_data_collection 'RAPID-AUTO (Rigaku Corporation, 1998)'
_computing_data_reduction 'CrystalStructure (Rigaku/MSC and Rigaku Corporation, 2002)'
_computing_structure_refinement SHELXL-97
_computing_structure_solution 'SHELXS-97 (Sheldrick, 1997)'
_diffrn_ambient_temperature 293(2)
_diffrn_measured_fraction_theta_full 0.997
_diffrn_measured_fraction_theta_max 0.997
_diffrn_measurement_device_type 'Rigaku RAXIS-RAPID'
_diffrn_measurement_method '\w scans'
_diffrn_radiation_monochromator graphite
_diffrn_radiation_source 'fine-focus sealed tube'
_diffrn_radiation_type MoK\a
_diffrn_radiation_wavelength 0.71073
_diffrn_reflns_av_R_equivalents 0.0477
_diffrn_reflns_av_sigmaI/netI 0.0391
_diffrn_reflns_limit_h_max 14
_diffrn_reflns_limit_h_min -14
_diffrn_reflns_limit_k_max 33
_diffrn_reflns_limit_k_min -32
_diffrn_reflns_limit_l_max 19
_diffrn_reflns_limit_l_min -19
_diffrn_reflns_number 40103
_diffrn_reflns_theta_full 27.46
_diffrn_reflns_theta_max 27.46
_diffrn_reflns_theta_min 2.99
_diffrn_standards_decay_% 0
_diffrn_standards_interval_count 0
_diffrn_standards_interval_time 0
_diffrn_standards_number 0
_exptl_absorpt_coefficient_mu 2.085
_exptl_absorpt_correction_T_max 0.5207
_exptl_absorpt_correction_T_min 0.4552
_exptl_absorpt_correction_type multi-scan
_exptl_absorpt_process_details
;
Higashi, T. (1995). Program for
Absorption Correction Correction. Rigaku Corporation, Tokyo, Japan.
;
_exptl_crystal_colour black
_exptl_crystal_density_diffrn 1.501
_exptl_crystal_density_method 'not measured'
_exptl_crystal_description block
_exptl_crystal_F_000 1874
_exptl_crystal_size_max 0.45
_exptl_crystal_size_mid 0.43
_exptl_crystal_size_min 0.36
_refine_diff_density_max 1.700
_refine_diff_density_min -0.794
_refine_diff_density_rms 0.112
_refine_ls_extinction_method none
_refine_ls_goodness_of_fit_ref 1.028
_refine_ls_hydrogen_treatment constr
_refine_ls_matrix_type full
_refine_ls_number_parameters 545
_refine_ls_number_reflns 9474
_refine_ls_number_restraints 36
_refine_ls_restrained_S_all 1.028
_refine_ls_R_factor_all 0.0553
_refine_ls_R_factor_gt 0.0383
_refine_ls_shift/su_max 0.001
_refine_ls_shift/su_mean 0.000
_refine_ls_structure_factor_coef Fsqd
_refine_ls_weighting_details 'calc w=1/[\s^2^(Fo^2^)+(0.0472P)^2^+8.2066P] where P=(Fo^2^+2Fc^2^)/3'
_refine_ls_weighting_scheme calc
_refine_ls_wR_factor_gt 0.0925
_refine_ls_wR_factor_ref 0.1000
_reflns_number_gt 7461
_reflns_number_total 9474
_reflns_threshold_expression >2sigma(I)
_cod_data_source_file b909213g.txt
_cod_data_source_block zjw-5
_cod_depositor_comments
;
The following automatic conversions were performed:
'_symmetry_cell_setting' value 'Monoclinic' changed to 'monoclinic'
according to '/home/saulius/struct/CIF-dictionaries/cif_core.dic'
dictionary named 'cif_core.dic' version 2.4.1 from 2010-06-29.

Automatic conversion script
Id: cif_fix_enum 1527 2010-12-29 10:47:43Z saulius 
;
_cod_original_cell_volume 4151.9(14)
_cod_original_sg_symbol_Hall '-P 2yn '
_cod_original_sg_symbol_H-M 'P2(1)/n '
_cod_original_formula_sum 'C37 H30.50 Er N12 O8'
_cod_database_code 7002895

loop_
_symmetry_equiv_pos_as_xyz
'x, y, z'
'-x+1/2, y+1/2, -z+1/2'
'-x, -y, -z'
'x-1/2, -y-1/2, z-1/2'

loop_
_atom_site_label
_atom_site_type_symbol
_atom_site_fract_x
_atom_site_fract_y
_atom_site_fract_z
_atom_site_U_iso_or_equiv
_atom_site_adp_type
_atom_site_occupancy
_atom_site_symmetry_multiplicity
_atom_site_calc_flag
_atom_site_refinement_flags
_atom_site_disorder_assembly
_atom_site_disorder_group
C37 C 0.8684(18) 0.2556(7) 0.4207(12) 0.096(5) Uani 0.50 1 d PU . .
H13 H 0.8275 0.2777 0.3703 0.143 Uiso 0.50 1 calc PR . .
H14 H 0.8527 0.2195 0.4033 0.143 Uiso 0.50 1 calc PR . .
H15 H 0.9576 0.2621 0.4383 0.143 Uiso 0.50 1 calc PR . .
O8 O 0.5174(9) 0.3864(4) 0.5750(6) 0.070(2) Uani 0.50 1 d PU . .
H16 H 0.5749 0.3995 0.6152 0.104 Uiso 0.50 1 calc PR . .
O9 O 0.8235(10) 0.2658(4) 0.4893(7) 0.072(2) Uani 0.50 1 d PU . .
H20 H 0.8046 0.2382 0.5096 0.109 Uiso 1 1 calc R . .
O7 O 0.0545(3) 0.29016(14) 0.1940(2) 0.0494(8) Uani 1 1 d . . .
H33 H 0.0258 0.3201 0.2043 0.074 Uiso 1 1 d R . .
H34 H -0.0021 0.2670 0.1885 0.074 Uiso 1 1 d R . .
C1 C 0.6114(5) 0.18287(17) 0.2887(3) 0.0367(10) Uani 1 1 d . . .
C2 C 0.6936(5) 0.16070(17) 0.2438(3) 0.0360(10) Uani 1 1 d . . .
C3 C 0.7754(5) 0.19484(19) 0.2166(4) 0.0457(12) Uani 1 1 d . . .
C4 C 0.6956(4) 0.10520(17) 0.2314(3) 0.0330(9) Uani 1 1 d . . .
C5 C 0.6130(4) 0.07175(18) 0.2609(3) 0.0355(10) Uani 1 1 d . . .
H1 H 0.5571 0.0863 0.2893 0.043 Uiso 1 1 calc R . .
C6 C 0.6130(4) 0.01908(18) 0.2488(3) 0.0359(10) Uani 1 1 d . . .
H2 H 0.5565 -0.0015 0.2684 0.043 Uiso 1 1 calc R . .
C7 C 0.6975(4) -0.00534(18) 0.2071(3) 0.0346(9) Uani 1 1 d . . .
C8 C 0.7804(4) 0.02782(19) 0.1775(3) 0.0364(10) Uani 1 1 d . . .
H83 H 0.8370 0.0131 0.1499 0.044 Uiso 1 1 calc R . .
C9 C 0.7792(4) 0.08139(17) 0.1888(3) 0.0320(9) Uani 1 1 d . . .
H94 H 0.8342 0.1022 0.1681 0.038 Uiso 1 1 calc R . .
C10 C 0.6973(5) -0.06003(19) 0.1965(4) 0.0432(11) Uani 1 1 d . . .
C11 C 0.6129(6) -0.0931(2) 0.2259(4) 0.0516(13) Uani 1 1 d . . .
C12 C 0.7825(6) -0.0859(2) 0.1582(4) 0.0575(15) Uani 1 1 d . . .
C13 C 0.2339(4) 0.17095(15) 0.5432(3) 0.0276(8) Uani 1 1 d . . .
C14 C 0.0820(5) 0.18365(18) 0.6254(3) 0.0404(11) Uani 1 1 d . . .
C15 C 0.1515(4) 0.14826(16) 0.5878(3) 0.0297(9) Uani 1 1 d . . .
C16 C 0.1362(4) 0.09297(16) 0.5918(3) 0.0272(8) Uani 1 1 d . . .
C17 C 0.0463(4) 0.06972(16) 0.6312(3) 0.0279(8) Uani 1 1 d . . .
H5 H -0.0025 0.0912 0.6568 0.034 Uiso 1 1 calc R . .
C18 C 0.0311(4) 0.01673(16) 0.6318(3) 0.0279(8) Uani 1 1 d . . .
H6 H -0.0281 0.0027 0.6578 0.033 Uiso 1 1 calc R . .
C19 C 0.1036(4) -0.01797(16) 0.5937(3) 0.0260(8) Uani 1 1 d . . .
C20 C 0.1942(4) 0.00566(16) 0.5555(3) 0.0308(9) Uani 1 1 d . . .
H7 H 0.2438 -0.0157 0.5305 0.037 Uiso 1 1 calc R . .
C21 C 0.2095(4) 0.05857(17) 0.5550(3) 0.0301(9) Uani 1 1 d . . .
H8 H 0.2695 0.0726 0.5298 0.036 Uiso 1 1 calc R . .
C22 C 0.0883(4) -0.07281(17) 0.5923(3) 0.0305(9) Uani 1 1 d . . .
C23 C -0.0023(4) -0.09828(17) 0.6279(3) 0.0347(10) Uani 1 1 d . . .
C24 C 0.1614(4) -0.10629(17) 0.5525(3) 0.0339(9) Uani 1 1 d . . .
C25 C 0.9004(7) 0.3754(3) 0.5962(4) 0.0735(19) Uani 1 1 d . . .
C26 C 0.9767(6) 0.3944(3) 0.5442(4) 0.0673(18) Uani 1 1 d . . .
C27 C 1.0520(8) 0.3551(4) 0.5192(5) 0.098(3) Uani 1 1 d . . .
C28 C 0.9883(6) 0.4447(3) 0.5195(4) 0.071(2) Uani 1 1 d . . .
C29 C 1.0731(6) 0.4639(3) 0.4755(4) 0.0683(19) Uani 1 1 d . . .
H9 H 1.1253 0.4393 0.4598 0.082 Uiso 1 1 calc R . .
C30 C 1.0880(5) 0.5134(3) 0.4536(4) 0.0661(19) Uani 1 1 d . . .
H10 H 1.1454 0.5219 0.4218 0.079 Uiso 1 1 calc R . .
C31 C 0.2597(9) 1.0116(3) 0.2715(7) 0.090(3) Uani 1 1 d . . .
C32 C 0.3180(7) 0.9738(2) 0.3349(6) 0.074(2) Uani 1 1 d . . .
C33 C 0.2784(7) 0.9211(3) 0.3119(6) 0.079(2) Uani 1 1 d . . .
C34 C 0.4074(7) 0.9870(2) 0.4154(5) 0.066(2) Uani 1 1 d . . .
C35 C 0.4701(7) 0.9479(2) 0.4814(6) 0.075(2) Uani 1 1 d . . .
H11 H 0.4510 0.9127 0.4682 0.090 Uiso 1 1 calc R . .
C36 C 0.5554(7) 0.9603(2) 0.5616(6) 0.074(2) Uani 1 1 d . . .
H12 H 0.5901 0.9336 0.6024 0.088 Uiso 1 1 calc R . .
Er1 Er 0.407016(17) 0.237438(7) 0.407114(12) 0.02523(7) Uani 1 1 d . . .
N1 N 0.5433(4) 0.19877(14) 0.3263(3) 0.0379(9) Uani 1 1 d . . .
N2 N 0.8423(6) 0.2224(2) 0.1936(4) 0.0661(15) Uani 1 1 d . . .
N3 N 0.5456(6) -0.1194(2) 0.2491(4) 0.0779(17) Uani 1 1 d . . .
N4 N 0.8515(7) -0.1077(2) 0.1287(5) 0.094(2) Uani 1 1 d . . .
N5 N 0.2986(4) 0.18944(14) 0.5055(2) 0.0350(8) Uani 1 1 d . . .
N6 N 0.0236(5) 0.2118(2) 0.6554(4) 0.0696(16) Uani 1 1 d . . .
N7 N -0.0745(5) -0.11898(18) 0.6559(3) 0.0535(12) Uani 1 1 d . . .
N8 N 0.2204(5) -0.13308(17) 0.5217(3) 0.0513(11) Uani 1 1 d . . .
N9 N 0.8387(6) 0.3602(3) 0.6419(5) 0.095(2) Uani 1 1 d . . .
N10 N 1.1155(8) 0.3235(3) 0.4974(5) 0.113(2) Uani 1 1 d U . .
N11 N 0.2046(9) 1.0410(4) 0.2167(6) 0.125(3) Uani 1 1 d U . .
N12 N 0.2443(7) 0.8797(2) 0.2930(5) 0.095(2) Uani 1 1 d . . .
O1 O 0.2991(4) 0.16725(14) 0.3210(2) 0.0541(10) Uani 1 1 d . . .
H21 H 0.2328 0.1543 0.3303 0.081 Uiso 1 1 d R . .
H22 H 0.2943 0.1658 0.2656 0.081 Uiso 1 1 d R . .
O2 O 0.5652(3) 0.19316(13) 0.5163(2) 0.0439(8) Uani 1 1 d . . .
H23 H 0.5702 0.2011 0.5697 0.066 Uiso 1 1 d R . .
H24 H 0.6307 0.1800 0.5093 0.066 Uiso 1 1 d R . .
O3 O 0.2056(4) 0.27198(17) 0.3673(2) 0.0604(12) Uani 1 1 d . . .
H25 H 0.1468 0.2703 0.3178 0.091 Uiso 1 1 d R . .
H26 H 0.1802 0.2887 0.4064 0.091 Uiso 1 1 d R . .
O4 O 0.4053(4) 0.29339(14) 0.5244(2) 0.0559(10) Uani 1 1 d . . .
H27 H 0.4442 0.3219 0.5385 0.084 Uiso 1 1 d R . .
H28 H 0.3513 0.2884 0.5524 0.084 Uiso 1 1 d R . .
O5 O 0.3717(3) 0.28175(15) 0.2707(2) 0.0528(10) Uani 1 1 d . . .
H29 H 0.3420 0.3130 0.2626 0.079 Uiso 1 1 d R . .
H30 H 0.4190 0.2779 0.2357 0.079 Uiso 1 1 d R . .
O6 O 0.5800(3) 0.29499(13) 0.4329(3) 0.0513(9) Uani 1 1 d . . .
H31 H 0.6553 0.2835 0.4512 0.077 Uiso 1 1 d R . .
H32 H 0.5763 0.3234 0.4056 0.077 Uiso 1 1 d R . .
C38 C 0.458(2) 0.4283(8) 0.5044(14) 0.123(7) Uani 0.50 1 d PU . .
H17 H 0.4502 0.4606 0.5347 0.185 Uiso 0.50 1 calc PR . .
H18 H 0.3754 0.4169 0.4693 0.185 Uiso 0.50 1 calc PR . .
H19 H 0.5100 0.4338 0.4650 0.185 Uiso 0.50 1 calc PR . .

loop_
_atom_site_aniso_label
_atom_site_aniso_U_11
_atom_site_aniso_U_22
_atom_site_aniso_U_33
_atom_site_aniso_U_23
_atom_site_aniso_U_13
_atom_site_aniso_U_12
C37 0.096(5) 0.095(5) 0.096(5) -0.0001(10) 0.0272(17) -0.0003(10)
O8 0.070(2) 0.069(2) 0.070(2) -0.0024(10) 0.0207(12) -0.0018(10)
O9 0.072(3) 0.073(3) 0.073(3) -0.0005(10) 0.0205(12) 0.0009(10)
O7 0.052(2) 0.0409(19) 0.053(2) -0.0038(17) 0.0106(17) -0.0016(17)
C1 0.046(3) 0.030(2) 0.041(2) 0.0081(19) 0.024(2) 0.007(2)
C2 0.048(3) 0.032(2) 0.039(2) 0.0100(19) 0.030(2) 0.013(2)
C3 0.062(3) 0.036(2) 0.052(3) 0.007(2) 0.037(3) 0.010(2)
C4 0.039(2) 0.034(2) 0.031(2) 0.0036(18) 0.0170(18) 0.0078(19)
C5 0.037(2) 0.036(2) 0.041(2) 0.006(2) 0.022(2) 0.0089(19)
C6 0.033(2) 0.038(2) 0.039(2) 0.005(2) 0.0135(19) 0.0042(19)
C7 0.035(2) 0.034(2) 0.033(2) -0.0054(19) 0.0066(18) 0.0005(19)
C8 0.036(2) 0.042(3) 0.034(2) -0.009(2) 0.0156(19) 0.004(2)
C9 0.035(2) 0.035(2) 0.031(2) 0.0015(18) 0.0171(18) 0.0031(18)
C10 0.039(3) 0.035(2) 0.054(3) -0.012(2) 0.011(2) 0.001(2)
C11 0.051(3) 0.035(3) 0.060(3) -0.008(2) 0.001(3) 0.000(2)
C12 0.060(4) 0.037(3) 0.075(4) -0.023(3) 0.018(3) -0.001(3)
C13 0.034(2) 0.0203(18) 0.031(2) -0.0051(16) 0.0125(17) -0.0038(16)
C14 0.052(3) 0.032(2) 0.046(3) -0.006(2) 0.028(2) -0.013(2)
C15 0.033(2) 0.027(2) 0.034(2) -0.0040(17) 0.0169(18) -0.0042(17)
C16 0.030(2) 0.028(2) 0.0268(19) 0.0035(17) 0.0132(16) -0.0022(17)
C17 0.028(2) 0.028(2) 0.031(2) 0.0018(17) 0.0155(17) 0.0012(17)
C18 0.025(2) 0.031(2) 0.031(2) 0.0027(17) 0.0130(16) -0.0037(16)
C19 0.025(2) 0.027(2) 0.0265(19) 0.0015(17) 0.0079(15) -0.0033(16)
C20 0.031(2) 0.029(2) 0.039(2) 0.0016(18) 0.0194(18) 0.0033(17)
C21 0.025(2) 0.033(2) 0.038(2) 0.0035(18) 0.0185(18) 0.0004(17)
C22 0.030(2) 0.030(2) 0.032(2) 0.0013(18) 0.0089(17) 0.0004(18)
C23 0.039(3) 0.030(2) 0.034(2) 0.0003(19) 0.0076(19) -0.0028(19)
C24 0.039(2) 0.026(2) 0.034(2) 0.0035(18) 0.0061(19) 0.0029(19)
C25 0.068(4) 0.104(6) 0.055(4) 0.002(4) 0.027(3) 0.006(4)
C26 0.061(4) 0.106(6) 0.041(3) 0.002(3) 0.024(3) 0.006(4)
C27 0.081(5) 0.160(9) 0.062(4) -0.009(5) 0.036(4) 0.041(5)
C28 0.047(3) 0.124(6) 0.041(3) 0.026(4) 0.010(3) 0.023(4)
C29 0.052(4) 0.119(6) 0.035(3) 0.017(3) 0.013(2) 0.019(4)
C30 0.045(3) 0.119(6) 0.039(3) 0.015(3) 0.018(2) 0.017(3)
C31 0.111(7) 0.057(4) 0.126(7) -0.003(5) 0.074(6) -0.004(4)
C32 0.087(5) 0.045(3) 0.119(6) -0.012(4) 0.074(5) -0.007(3)
C33 0.078(5) 0.048(4) 0.130(7) -0.011(4) 0.063(5) -0.011(3)
C34 0.078(4) 0.036(3) 0.113(6) -0.012(3) 0.076(4) -0.008(3)
C35 0.082(5) 0.031(3) 0.147(7) -0.015(4) 0.089(5) -0.008(3)
C36 0.092(5) 0.033(3) 0.130(6) -0.010(4) 0.085(5) -0.007(3)
Er1 0.02993(10) 0.02215(10) 0.02878(10) 0.00273(8) 0.01672(7) 0.00153(8)
N1 0.045(2) 0.0308(19) 0.046(2) 0.0056(17) 0.0253(18) 0.0090(17)
N2 0.085(4) 0.053(3) 0.081(4) 0.010(3) 0.057(3) 0.002(3)
N3 0.076(4) 0.048(3) 0.107(5) 0.004(3) 0.024(3) -0.016(3)
N4 0.097(5) 0.063(4) 0.133(6) -0.043(4) 0.051(4) 0.007(3)
N5 0.039(2) 0.0321(19) 0.040(2) -0.0004(16) 0.0210(17) -0.0061(16)
N6 0.088(4) 0.047(3) 0.101(4) -0.026(3) 0.071(3) -0.010(3)
N7 0.062(3) 0.049(3) 0.052(3) 0.001(2) 0.020(2) -0.020(2)
N8 0.063(3) 0.040(2) 0.051(3) 0.000(2) 0.016(2) 0.014(2)
N9 0.085(5) 0.126(6) 0.086(4) 0.014(4) 0.045(4) 0.017(4)
N10 0.113(3) 0.114(3) 0.112(3) -0.0012(10) 0.0335(12) 0.0022(10)
N11 0.126(3) 0.125(3) 0.125(3) 0.0001(10) 0.0368(13) -0.0003(10)
N12 0.096(5) 0.054(4) 0.148(6) -0.009(4) 0.056(5) -0.014(3)
O1 0.070(3) 0.058(2) 0.0445(19) -0.0197(17) 0.0333(18) -0.0301(19)
O2 0.0446(19) 0.0460(19) 0.0436(18) 0.0104(16) 0.0164(15) 0.0109(16)
O3 0.047(2) 0.098(3) 0.0401(19) 0.014(2) 0.0187(16) 0.035(2)
O4 0.072(3) 0.048(2) 0.065(2) -0.0213(19) 0.046(2) -0.0198(19)
O5 0.059(2) 0.058(2) 0.054(2) 0.0284(18) 0.0362(18) 0.0242(19)
O6 0.050(2) 0.0368(19) 0.073(2) 0.0074(17) 0.0270(19) -0.0116(16)
C38 0.123(7) 0.124(7) 0.124(7) -0.0003(10) 0.036(2) -0.0002(10)

loop_
_atom_type_symbol
_atom_type_description
_atom_type_scat_dispersion_real
_atom_type_scat_dispersion_imag
_atom_type_scat_source
C C 0.0033 0.0016 'International Tables Vol C Tables 4.2.6.8 and 6.1.1.4'
H H 0.0000 0.0000 'International Tables Vol C Tables 4.2.6.8 and 6.1.1.4'
N N 0.0061 0.0033 'International Tables Vol C Tables 4.2.6.8 and 6.1.1.4'
O O 0.0106 0.0060 'International Tables Vol C Tables 4.2.6.8 and 6.1.1.4'
Er Er -0.2586 4.9576 'International Tables Vol C Tables 4.2.6.8 and 6.1.1.4'

loop_
_geom_angle_atom_site_label_1
_geom_angle_atom_site_label_2
_geom_angle_atom_site_label_3
_geom_angle
_geom_angle_site_symmetry_1
_geom_angle_site_symmetry_3
_geom_angle_publ_flag
O9 C37 H13 109.5 . . ?
O9 C37 H14 109.5 . . ?
H13 C37 H14 109.5 . . ?
O9 C37 H15 109.5 . . ?
H13 C37 H15 109.5 . . ?
H14 C37 H15 109.5 . . ?
C38 O8 H16 109.5 . . ?
C37 O9 H20 109.5 . . ?
H33 O7 H34 109.6 . . ?
N1 C1 C2 177.0(5) . . ?
C3 C2 C1 117.4(4) . . ?
C3 C2 C4 122.6(4) . . ?
C1 C2 C4 120.0(4) . . ?
N2 C3 C2 179.3(6) . . ?
C9 C4 C5 117.2(4) . . ?
C9 C4 C2 121.6(4) . . ?
C5 C4 C2 121.2(4) . . ?
C6 C5 C4 121.8(4) . . ?
C6 C5 H1 119.1 . . ?
C4 C5 H1 119.1 . . ?
C5 C6 C7 121.5(4) . . ?
C5 C6 H2 119.2 . . ?
C7 C6 H2 119.2 . . ?
C10 C7 C8 122.4(4) . . ?
C10 C7 C6 120.6(4) . . ?
C8 C7 C6 117.0(4) . . ?
C9 C8 C7 121.4(4) . . ?
C9 C8 H83 119.3 . . ?
C7 C8 H83 119.3 . . ?
C8 C9 C4 121.0(4) . . ?
C8 C9 H94 119.5 . . ?
C4 C9 H94 119.5 . . ?
C7 C10 C12 122.2(5) . . ?
C7 C10 C11 122.0(5) . . ?
C12 C10 C11 115.7(5) . . ?
N3 C11 C10 179.8(8) . . ?
N4 C12 C10 178.4(8) . . ?
N5 C13 C15 178.6(5) . . ?
N6 C14 C15 178.7(6) . . ?
C14 C15 C13 116.1(4) . . ?
C14 C15 C16 121.9(4) . . ?
C13 C15 C16 121.9(4) . . ?
C21 C16 C15 120.4(4) . . ?
C21 C16 C17 117.3(4) . . ?
C15 C16 C17 122.3(4) . . ?
C18 C17 C16 121.0(4) . . ?
C18 C17 H5 119.5 . . ?
C16 C17 H5 119.5 . . ?
C17 C18 C19 121.8(4) . . ?
C17 C18 H6 119.1 . . ?
C19 C18 H6 119.1 . . ?
C22 C19 C18 122.8(4) . . ?
C22 C19 C20 120.5(4) . . ?
C18 C19 C20 116.7(4) . . ?
C21 C20 C19 121.5(4) . . ?
C21 C20 H7 119.3 . . ?
C19 C20 H7 119.3 . . ?
C20 C21 C16 121.7(4) . . ?
C20 C21 H8 119.2 . . ?
C16 C21 H8 119.2 . . ?
C19 C22 C23 122.7(4) . . ?
C19 C22 C24 121.3(4) . . ?
C23 C22 C24 116.0(4) . . ?
N7 C23 C22 179.4(5) . . ?
N8 C24 C22 179.3(5) . . ?
N9 C25 C26 178.0(9) . . ?
C28 C26 C25 127.4(7) . . ?
C28 C26 C27 118.8(7) . . ?
C25 C26 C27 113.8(7) . . ?
N10 C27 C26 178.3(11) . . ?
C26 C28 C29 126.9(7) . . ?
C26 C28 C30 119.6(6) . 3_766 ?
C29 C28 C30 113.4(7) . 3_766 ?
C30 C29 C28 127.4(7) . . ?
C30 C29 H9 116.3 . . ?
C28 C29 H9 116.3 . . ?
C29 C30 C28 119.2(6) . 3_766 ?
C29 C30 H10 120.4 . . ?
C28 C30 H10 120.4 3_766 . ?
N11 C31 C32 175.7(10) . . ?
C34 C32 C31 121.8(7) . . ?
C34 C32 C33 122.6(7) . . ?
C31 C32 C33 115.5(8) . . ?
N12 C33 C32 178.4(9) . . ?
C32 C34 C36 122.2(7) . 3_676 ?
C32 C34 C35 122.3(6) . . ?
C36 C34 C35 115.5(7) 3_676 . ?
C36 C35 C34 123.0(6) . . ?
C36 C35 H11 118.5 . . ?
C34 C35 H11 118.5 . . ?
C35 C36 C34 121.5(7) . 3_676 ?
C35 C36 H12 119.2 . . ?
C34 C36 H12 119.2 3_676 . ?
O4 Er1 O3 75.42(15) . . ?
O4 Er1 O5 111.78(14) . . ?
O3 Er1 O5 70.99(12) . . ?
O4 Er1 O2 84.71(14) . . ?
O3 Er1 O2 147.19(12) . . ?
O5 Er1 O2 141.58(12) . . ?
O4 Er1 O1 143.08(12) . . ?
O3 Er1 O1 81.06(15) . . ?
O5 Er1 O1 86.17(14) . . ?
O2 Er1 O1 101.14(13) . . ?
O4 Er1 O6 70.77(13) . . ?
O3 Er1 O6 118.88(15) . . ?
O5 Er1 O6 76.50(14) . . ?
O2 Er1 O6 77.01(13) . . ?
O1 Er1 O6 146.15(12) . . ?
O4 Er1 N1 143.13(14) . . ?
O3 Er1 N1 135.55(13) . . ?
O5 Er1 N1 72.59(12) . . ?
O2 Er1 N1 74.08(12) . . ?
O1 Er1 N1 71.90(13) . . ?
O6 Er1 N1 75.21(13) . . ?
O4 Er1 N5 73.52(12) . . ?
O3 Er1 N5 75.77(13) . . ?
O5 Er1 N5 143.21(13) . . ?
O2 Er1 N5 73.66(12) . . ?
O1 Er1 N5 73.37(12) . . ?
O6 Er1 N5 135.25(13) . . ?
N1 Er1 N5 126.02(12) . . ?
C1 N1 Er1 176.4(4) . . ?
C13 N5 Er1 170.3(4) . . ?
Er1 O1 H21 121.6 . . ?
Er1 O1 H22 118.8 . . ?
H21 O1 H22 110.3 . . ?
Er1 O2 H23 114.6 . . ?
Er1 O2 H24 126.8 . . ?
H23 O2 H24 114.3 . . ?
Er1 O3 H25 130.6 . . ?
Er1 O3 H26 119.6 . . ?
H25 O3 H26 109.7 . . ?
Er1 O4 H27 128.2 . . ?
Er1 O4 H28 118.4 . . ?
H27 O4 H28 112.6 . . ?
Er1 O5 H29 122.8 . . ?
Er1 O5 H30 122.6 . . ?
H29 O5 H30 107.1 . . ?
Er1 O6 H31 120.8 . . ?
Er1 O6 H32 122.5 . . ?
H31 O6 H32 111.7 . . ?
O8 C38 H17 109.5 . . ?
O8 C38 H18 109.5 . . ?
H17 C38 H18 109.5 . . ?
O8 C38 H19 109.5 . . ?
H17 C38 H19 109.5 . . ?
H18 C38 H19 109.5 . . ?

loop_
_geom_bond_atom_site_label_1
_geom_bond_atom_site_label_2
_geom_bond_distance
_geom_bond_site_symmetry_2
_geom_bond_publ_flag
C37 O9 1.314(19) . ?
C37 H13 0.9600 . ?
C37 H14 0.9600 . ?
C37 H15 0.9600 . ?
O8 C38 1.53(2) . ?
O8 H16 0.8200 . ?
O9 H20 0.8200 . ?
O7 H33 0.8579 . ?
O7 H34 0.8463 . ?
C1 N1 1.146(5) . ?
C1 C2 1.407(6) . ?
C2 C3 1.403(7) . ?
C2 C4 1.428(6) . ?
C3 N2 1.146(7) . ?
C4 C9 1.414(6) . ?
C4 C5 1.416(6) . ?
C5 C6 1.355(6) . ?
C5 H1 0.9300 . ?
C6 C7 1.419(6) . ?
C6 H2 0.9300 . ?
C7 C10 1.403(6) . ?
C7 C8 1.414(7) . ?
C8 C9 1.377(6) . ?
C8 H83 0.9300 . ?
C9 H94 0.9300 . ?
C10 C12 1.410(7) . ?
C10 C11 1.423(8) . ?
C11 N3 1.132(8) . ?
C12 N4 1.137(8) . ?
C13 N5 1.143(5) . ?
C13 C15 1.412(5) . ?
C14 N6 1.146(6) . ?
C14 C15 1.412(6) . ?
C15 C16 1.423(6) . ?
C16 C21 1.417(6) . ?
C16 C17 1.432(5) . ?
C17 C18 1.361(6) . ?
C17 H5 0.9300 . ?
C18 C19 1.427(6) . ?
C18 H6 0.9300 . ?
C19 C22 1.407(6) . ?
C19 C20 1.431(5) . ?
C20 C21 1.359(6) . ?
C20 H7 0.9300 . ?
C21 H8 0.9300 . ?
C22 C23 1.427(6) . ?
C22 C24 1.428(6) . ?
C23 N7 1.139(6) . ?
C24 N8 1.138(6) . ?
C25 N9 1.176(8) . ?
C25 C26 1.405(9) . ?
C26 C28 1.354(10) . ?
C26 C27 1.424(10) . ?
C27 N10 1.178(10) . ?
C28 C29 1.393(9) . ?
C28 C30 1.490(9) 3_766 ?
C29 C30 1.328(10) . ?
C29 H9 0.9300 . ?
C30 C28 1.490(9) 3_766 ?
C30 H10 0.9300 . ?
C31 N11 1.162(11) . ?
C31 C32 1.389(12) . ?
C32 C34 1.387(10) . ?
C32 C33 1.427(9) . ?
C33 N12 1.128(8) . ?
C34 C36 1.419(8) 3_676 ?
C34 C35 1.450(11) . ?
C35 C36 1.358(11) . ?
C35 H11 0.9300 . ?
C36 C34 1.419(8) 3_676 ?
C36 H12 0.9300 . ?
Er1 O4 2.304(3) . ?
Er1 O3 2.307(3) . ?
Er1 O5 2.316(3) . ?
Er1 O2 2.339(3) . ?
Er1 O1 2.339(3) . ?
Er1 O6 2.352(3) . ?
Er1 N1 2.421(4) . ?
Er1 N5 2.502(3) . ?
O1 H21 0.8515 . ?
O1 H22 0.8392 . ?
O2 H23 0.8324 . ?
O2 H24 0.8323 . ?
O3 H25 0.8490 . ?
O3 H26 0.8475 . ?
O4 H27 0.8392 . ?
O4 H28 0.8406 . ?
O5 H29 0.8581 . ?
O5 H30 0.8562 . ?
O6 H31 0.8502 . ?
O6 H32 0.8318 . ?
C38 H17 0.9600 . ?
C38 H18 0.9600 . ?
C38 H19 0.9600 . ?

loop_
_geom_hbond_atom_site_label_D
_geom_hbond_atom_site_label_H
_geom_hbond_atom_site_label_A
_geom_hbond_distance_DH
_geom_hbond_distance_HA
_geom_hbond_distance_DA
_geom_hbond_angle_DHA
_geom_hbond_site_symmetry_A
O6 H32 N4 0.83 2.06 2.834(6) 154.7 2_655
O6 H31 O9 0.85 1.84 2.686(11) 174.0 .
O5 H30 N6 0.86 1.94 2.773(5) 165.5 4_665
O5 H29 N12 0.86 2.02 2.849(7) 163.8 2_545
O4 H28 N10 0.84 2.65 3.203(9) 124.3 1_455
O4 H28 N2 0.84 2.22 2.909(6) 139.3 4_566
O4 H27 O8 0.84 1.85 2.684(10) 174.2 .
O3 H26 N10 0.85 1.96 2.804(9) 176.4 1_455
O3 H25 O7 0.85 1.95 2.750(5) 156.0 .
O2 H24 N8 0.83 2.19 3.016(6) 169.0 3_656
O1 H22 N9 0.84 2.20 2.994(7) 158.0 4_565
O1 H21 N7 0.85 2.03 2.882(6) 175.1 3_556
O7 H34 N2 0.85 2.08 2.912(6) 166.4 1_455
O8 H16 N11 0.82 2.35 3.142(14) 163.4 4_676
